data_7710269
loop_
_publ_author_name
'Schnepf, Andreas'
'Schrenk, Claudio'
'Prei\&sing, Lars'

_publ_section_title
;
 {Ge8[Fe(CO)4]8}7&#x2212;: An Anionic Cubic Germanium-Iron-Cluster
 Featuring an Unpaired Electron.
;
_journal_name_full 'Dalton Transactions'
_journal_paper_doi 10.1039/D2DT01090A
_journal_year 2022
_chemical_formula_moiety 'C88 H112 Fe8 Ge8 Na6 O46, C24 H48 Na O6'
_chemical_formula_sum 'C112 H160 Fe8 Ge8 Na7 O52'
_chemical_formula_weight 3526.84
_chemical_properties_physical Air-sensitive,Moisture-sensitive
_space_group_crystal_system orthorhombic
_space_group_IT_number 71
_space_group_name_Hall '-I 2 2'
_space_group_name_H-M_alt 'I m m m'
_atom_sites_solution_hydrogens geom
_atom_sites_solution_primary dual
_audit_creation_date 2022-03-18
_audit_creation_method
;
Olex2 1.5
(compiled 2021.12.09 svn.r5202d8cf for OlexSys, GUI svn.r6439)
;
_audit_update_record
;
2022-04-07 deposited with the CCDC.	2022-05-12 downloaded from the CCDC.
;
_cell_angle_alpha 90
_cell_angle_beta 90
_cell_angle_gamma 90
_cell_formula_units_Z 2
_cell_length_a 15.6543(17)
_cell_length_b 19.469(3)
_cell_length_c 23.229(3)
_cell_measurement_reflns_used 9887
_cell_measurement_temperature 150
_cell_measurement_theta_max 26.206
_cell_measurement_theta_min 2.420
_cell_volume 7079.6(16)
_computing_cell_refinement 'SAINT V8.38A (Bruker, 2018)'
_computing_data_reduction 'SAINT V8.38A (Bruker, 2018)'
_computing_molecular_graphics 'Olex2 1.5 (Dolomanov et al., 2009)'
_computing_publication_material 'Olex2 1.5 (Dolomanov et al., 2009)'
_computing_structure_refinement 'SHELXL 2014/7 (Sheldrick, 2015)'
_computing_structure_solution 'ShelXT (Sheldrick, 2015)'
_diffrn_ambient_temperature 150.01
_diffrn_detector_area_resol_mean 7.9
_diffrn_detector_type 'CCD area detector'
_diffrn_measured_fraction_theta_full 0.997
_diffrn_measured_fraction_theta_max 0.996
_diffrn_measurement_device 'three-circle diffractometer'
_diffrn_measurement_device_type 'Bruker P4'
_diffrn_measurement_method '\w scans'
_diffrn_radiation_monochromator graphite
_diffrn_radiation_type MoK\a
_diffrn_radiation_wavelength 0.71073
_diffrn_reflns_av_R_equivalents 0.0609
_diffrn_reflns_av_unetI/netI 0.0215
_diffrn_reflns_Laue_measured_fraction_full 0.997
_diffrn_reflns_Laue_measured_fraction_max 0.996
_diffrn_reflns_limit_h_max 19
_diffrn_reflns_limit_h_min -19
_diffrn_reflns_limit_k_max 24
_diffrn_reflns_limit_k_min -24
_diffrn_reflns_limit_l_max 29
_diffrn_reflns_limit_l_min -28
_diffrn_reflns_number 73698
_diffrn_reflns_point_group_measured_fraction_full 0.997
_diffrn_reflns_point_group_measured_fraction_max 0.996
_diffrn_reflns_theta_full 25.242
_diffrn_reflns_theta_max 26.427
_diffrn_reflns_theta_min 2.092
_diffrn_source_current 0.6
_diffrn_source_power 0.03
_diffrn_source_voltage 50.0
_exptl_absorpt_coefficient_mu 2.566
_exptl_absorpt_correction_T_max 0.7454
_exptl_absorpt_correction_T_min 0.6055
_exptl_absorpt_correction_type multi-scan
_exptl_absorpt_process_details
;
SADABS-2016/2 (Bruker,2016/2) was used for absorption correction.
wR2(int) was 0.1198 before and 0.0505 after correction.
The Ratio of minimum to maximum transmission is 0.8123.
The \l/2 correction factor is Not present.
;
_exptl_crystal_colour black
_exptl_crystal_colour_primary black
_exptl_crystal_density_diffrn 1.654
_exptl_crystal_description block
_exptl_crystal_F_000 3578
_exptl_crystal_recrystallization_method 'Re-crystallisation from solvent: thf, toluene'
_exptl_crystal_size_max 0.4
_exptl_crystal_size_mid 0.095
_exptl_crystal_size_min 0.073
_refine_diff_density_max 1.273
_refine_diff_density_min -1.086
_refine_diff_density_rms 0.139
_refine_ls_extinction_method none
_refine_ls_goodness_of_fit_ref 1.146
_refine_ls_hydrogen_treatment constr
_refine_ls_matrix_type full
_refine_ls_number_parameters 313
_refine_ls_number_reflns 3983
_refine_ls_number_restraints 84
_refine_ls_restrained_S_all 1.181
_refine_ls_R_factor_all 0.0679
_refine_ls_R_factor_gt 0.0571
_refine_ls_shift/su_max 0.001
_refine_ls_shift/su_mean 0.000
_refine_ls_structure_factor_coef Fsqd
_refine_ls_weighting_details 'w=1/[\s^2^(Fo^2^)+(0.0603P)^2^+106.1188P] where P=(Fo^2^+2Fc^2^)/3'
_refine_ls_weighting_scheme calc
_refine_ls_wR_factor_gt 0.1605
_refine_ls_wR_factor_ref 0.1675
_reflns_Friedel_coverage 0.000
_reflns_number_gt 3402
_reflns_number_total 3983
_reflns_threshold_expression 'I > 2\s(I)'
_cod_data_source_file d2dt01090a2.cif
_cod_data_source_block 68
_cod_original_cell_volume 7079.7(15)
_cod_database_code 7710269
_shelx_shelxl_version_number 2014/7
_shelx_space_group_comment
;
The symmetry employed for this shelxl refinement is uniquely defined
by the following loop, which should always be used as a source of
symmetry information in preference to the above space-group names.
They are only intended as comments.
;
_shelx_estimated_absorpt_t_max 0.835
_shelx_estimated_absorpt_t_min 0.427
_olex2_refinement_description
;
1. Fixed Uiso
 At 1.2 times of:
  All C(H,H) groups
2. Restrained distances
 O301-C303 = O301-C304
 2.34 with sigma of 0.04
 C103-C102
 1.54 with sigma of 0.02
 C103-C103_$1
 1.54 with sigma of 0.02
 C302-C303 = C303-C304 = C304-C305
 1.54 with sigma of 0.02
 C302-C304 = C302-C305 = C303-C305
 2.34 with sigma of 0.04
 H30J-H30J_$3
 0.4 with sigma of 0.02
 O301-C302 \\sim O301-C305
 with sigma of 0.02
3. Uiso/Uaniso restraints and constraints
Uanis(C15) \\sim Ueq, Uanis(C15A) \\sim Ueq: with sigma of 0.01 and sigma for
terminal atoms of 0.02
Uanis(O201) \\sim Ueq, Uanis(C205) \\sim Ueq: with sigma of 0.01 and sigma for
terminal atoms of 0.02
Uanis(C102) \\sim Ueq: with sigma of 0.01 and sigma for terminal atoms of 0.02
Uanis(C308) \\sim Ueq: with sigma of 0.01 and sigma for terminal atoms of 0.02
Uanis(C23) \\sim Ueq: with sigma of 0.01 and sigma for terminal atoms of 0.02
4. Rigid body (RIGU) restrains
 O301, C302, C303, C304, C305
 with sigma for 1-2 distances of 0.004 and sigma for 1-3 distances of 0.004
5. Others
 Fixed Sof: O14(0.5) O16(0.5) O16A(0.5) O24(0.5) O26(0.5) O26A(0.5) C13(0.5)
 C15(0.5) C15A(0.5) C23(0.5) C25(0.5) C25A(0.5) H10A(0.5) H10B(0.5) H10C(0.5)
 H10D(0.5) C302(0.5) H30A(0.5) H30B(0.5) C303(0.5) H30C(0.5) H30D(0.5)
 H30E(0.5) H30F(0.5) H30G(0.5) H30H(0.5) C307(0.5) H30I(0.5) H30J(0.5)
 C308(0.5) H30K(0.5) H30L(0.5)
6.a Secondary CH2 refined with riding coordinates:
 C102(H10A,H10B), C103(H10C,H10D), C202(H20A,H20B), C203(H20C,H20D), C204(H20E,
 H20F), C205(H20G,H20H), C207(H20I,H20J), C208(H20K,H20L), C302(H30A,H30B),
 C303(H30C,H30D), C304(H30E,H30F), C305(H30G,H30H), C307(H30I,H30J), C308(H30K,
 H30L)
;
_olex2_submission_special_instructions 'No special instructions were received'

loop_
_space_group_symop_operation_xyz
'x, y, z'
'-x, -y, z'
'-x, y, -z'
'x, -y, -z'
'x+1/2, y+1/2, z+1/2'
'-x+1/2, -y+1/2, z+1/2'
'-x+1/2, y+1/2, -z+1/2'
'x+1/2, -y+1/2, -z+1/2'
'-x, -y, -z'
'x, y, -z'
'x, -y, z'
'-x, y, z'
'-x+1/2, -y+1/2, -z+1/2'
'x+1/2, y+1/2, -z+1/2'
'x+1/2, -y+1/2, z+1/2'
'-x+1/2, y+1/2, z+1/2'

loop_
_atom_site_label
_atom_site_type_symbol
_atom_site_fract_x
_atom_site_fract_y
_atom_site_fract_z
_atom_site_U_iso_or_equiv
_atom_site_adp_type
_atom_site_occupancy
_atom_site_site_symmetry_order
_atom_site_calc_flag
_atom_site_refinement_flags_posn
_atom_site_refinement_flags_adp
_atom_site_refinement_flags_occupancy
_atom_site_disorder_assembly
_atom_site_disorder_group
Ge1 Ge 0.42020(5) 0.5000 0.42007(3) 0.0246(2) Uani 1 2 d S T P A .
Ge2 Ge 0.41621(5) 0.58825(4) 0.5000 0.0263(2) Uani 1 2 d S T P A .
Fe1 Fe 0.32911(8) 0.5000 0.33428(5) 0.0325(3) Uani 1 2 d S T P . .
Fe2 Fe 0.32926(7) 0.69295(6) 0.5000 0.0279(3) Uani 1 2 d S T P . .
Na1 Na 0.1182(3) 0.5000 0.5000 0.0440(12) Uani 1 4 d S T P . .
Na2 Na 0.5000 0.72713(19) 0.69357(15) 0.0440(9) Uani 1 2 d S T P . .
O12 O 0.2006(7) 0.5000 0.2445(5) 0.105(4) Uani 1 2 d S T P . .
O14 O 0.1995(6) 0.4738(6) 0.4217(5) 0.065(4) Uani 0.5 1 d . . P . .
O16 O 0.4433(7) 0.6048(5) 0.2873(5) 0.057(3) Uani 0.5 1 d . . P A 2
O16A O 0.3832(8) 0.6407(6) 0.3132(6) 0.076(4) Uani 0.5 1 d . . P B 1
O22 O 0.2521(6) 0.8289(4) 0.5000 0.076(3) Uani 1 2 d S T P . .
O24 O 0.1738(6) 0.6140(5) 0.5208(4) 0.056(3) Uani 0.5 1 d . . P . .
O26 O 0.4362(7) 0.7296(6) 0.5974(5) 0.059(3) Uani 0.5 1 d . . P C 1
O26A O 0.3851(7) 0.7017(5) 0.6215(4) 0.047(2) Uani 0.5 1 d . . P C 2
O101 O 0.0000 0.5000 0.4335(6) 0.057(3) Uani 1 4 d S T P . .
O201 O 0.6046(6) 0.7538(4) 0.7639(3) 0.114(3) Uani 1 1 d . U . . .
O206 O 0.5000 0.8474(4) 0.6685(4) 0.061(2) Uani 1 2 d S T P C .
C11 C 0.2532(7) 0.5000 0.2790(5) 0.058(3) Uani 1 2 d S T P . .
C13 C 0.2534(8) 0.4838(6) 0.3863(6) 0.040(4) Uani 0.5 1 d . . P . .
C15 C 0.4007(10) 0.5628(7) 0.3060(6) 0.039(3) Uani 0.5 1 d . U P A 2
C15A C 0.3623(10) 0.5857(8) 0.3232(7) 0.047(3) Uani 0.5 1 d . U P B 1
C21 C 0.2819(6) 0.7748(5) 0.5000 0.043(2) Uani 1 2 d S T P . .
C23 C 0.2374(8) 0.6435(6) 0.5121(5) 0.036(4) Uani 0.5 1 d . U P A .
C25 C 0.3948(10) 0.7142(8) 0.5578(7) 0.036(3) Uani 0.5 1 d . . P C 1
C25A C 0.3621(10) 0.6966(7) 0.5737(7) 0.035(3) Uani 0.5 1 d . . P C 2
C102 C 0.0000 0.4393(8) 0.3980(6) 0.079(4) Uani 1 2 d DS TU P A .
H10A H -0.0513 0.4112 0.4062 0.095 Uiso 0.5 1 calc R U P . .
H10B H 0.0513 0.4112 0.4062 0.095 Uiso 0.5 1 calc R U P . .
C103 C 0.0000 0.4616(5) 0.3372(8) 0.180(14) Uani 1 2 d DS T P . .
H10C H -0.0513 0.4439 0.3172 0.216 Uiso 0.5 1 calc R U P A .
H10D H 0.0513 0.4439 0.3172 0.216 Uiso 0.5 1 calc R U P . .
C202 C 0.6365(10) 0.8176(6) 0.7806(6) 0.117(5) Uani 1 1 d . . . . .
H20A H 0.5909 0.8528 0.7788 0.140 Uiso 1 1 calc R U . . .
H20B H 0.6837 0.8318 0.7549 0.140 Uiso 1 1 calc R U . . .
C203 C 0.6674(8) 0.8098(6) 0.8398(5) 0.094(4) Uani 1 1 d . . . . .
H20C H 0.6212 0.8192 0.8678 0.113 Uiso 1 1 calc R U . . .
H20D H 0.7156 0.8414 0.8475 0.113 Uiso 1 1 calc R U . . .
C204 C 0.6954(9) 0.7377(6) 0.8434(5) 0.108(4) Uani 1 1 d . . . . .
H20E H 0.7555 0.7327 0.8308 0.129 Uiso 1 1 calc R U . . .
H20F H 0.6897 0.7199 0.8831 0.129 Uiso 1 1 calc R U . . .
C205 C 0.6368(11) 0.7021(7) 0.8039(6) 0.132(5) Uani 1 1 d . U . . .
H20G H 0.6674 0.6655 0.7827 0.158 Uiso 1 1 calc R U . . .
H20H H 0.5890 0.6811 0.8255 0.158 Uiso 1 1 calc R U . . .
C207 C 0.4274(6) 0.8786(5) 0.6426(4) 0.072(3) Uani 1 1 d . . . . .
H20I H 0.4128 0.9220 0.6624 0.087 Uiso 1 1 calc R U . C .
H20J H 0.3775 0.8475 0.6442 0.087 Uiso 1 1 calc R U . . .
C208 C 0.4535(6) 0.8923(6) 0.5803(4) 0.084(3) Uani 1 1 d . . . . .
H20K H 0.4312 0.8559 0.5546 0.100 Uiso 1 1 calc R U . . .
H20L H 0.4312 0.9372 0.5671 0.100 Uiso 1 1 calc R U . . .
Na00 Na 0.0000 1.0000 0.5000 0.085(4) Uani 1 8 d S T P . .
O301 O 0.1018(7) 1.0000 0.5730(7) 0.118(4) Uani 1 2 d DS TU P . .
O306 O 0.0000 0.8749(6) 0.5000 0.066(3) Uani 1 4 d S T P . .
C302 C 0.0988(14) 0.974(2) 0.6282(12) 0.196(17) Uani 0.5 1 d D U P . .
H30A H 0.0529 0.9389 0.6323 0.236 Uiso 0.5 1 calc R U P . .
H30B H 0.0908 1.0101 0.6572 0.236 Uiso 0.5 1 calc R U P . .
C303 C 0.1872(15) 0.9409(17) 0.6325(15) 0.193(13) Uani 0.5 1 d D U P . .
H30C H 0.1915 0.8984 0.6093 0.232 Uiso 0.5 1 calc R U P . .
H30D H 0.2032 0.9310 0.6729 0.232 Uiso 0.5 1 calc R U P . .
C304 C 0.2413(13) 1.0000 0.6067(12) 0.188(10) Uani 1 2 d DS TU P . .
H30E H 0.2392 1.0430 0.6294 0.226 Uiso 0.5 1 calc R U P . .
H30F H 0.3010 0.9869 0.5980 0.226 Uiso 0.5 1 calc R U P . .
C305 C 0.1843(13) 1.0000 0.5558(9) 0.222(11) Uani 1 2 d DS TU P . .
H30G H 0.1957 1.0412 0.5320 0.266 Uiso 0.5 1 calc R U P . .
H30H H 0.1957 0.9588 0.5320 0.266 Uiso 0.5 1 calc R U P . .
C307 C 0.0396(6) 0.8323(10) 0.5429(8) 0.085(6) Uani 0.5 1 d . . P . .
H30I H 0.1009 0.8442 0.5467 0.102 Uiso 0.5 1 calc R U P . .
H30J H 0.0117 0.8394 0.5807 0.102 Uiso 0.5 1 calc DR U P . .
C308 C 0.0310(15) 0.7658(11) 0.5260(8) 0.099(8) Uani 0.5 1 d . U P . .
H30K H 0.0790 0.7378 0.5409 0.119 Uiso 0.5 1 calc R U P . .
H30L H -0.0232 0.7464 0.5409 0.119 Uiso 0.5 1 calc R U P . .

loop_
_atom_site_aniso_label
_atom_site_aniso_U_11
_atom_site_aniso_U_22
_atom_site_aniso_U_33
_atom_site_aniso_U_23
_atom_site_aniso_U_13
_atom_site_aniso_U_12
Ge1 0.0228(4) 0.0255(4) 0.0257(4) 0.000 -0.0018(3) 0.000
Ge2 0.0265(4) 0.0230(4) 0.0295(4) 0.000 0.000 0.0025(3)
Fe1 0.0320(6) 0.0335(6) 0.0318(6) 0.000 -0.0087(5) 0.000
Fe2 0.0254(6) 0.0252(6) 0.0331(6) 0.000 0.000 0.0030(4)
Na1 0.028(2) 0.041(3) 0.063(3) 0.000 0.000 0.000
Na2 0.058(2) 0.039(2) 0.0350(18) -0.0062(16) 0.000 0.000
O12 0.074(7) 0.163(11) 0.077(7) 0.000 -0.037(6) 0.000
O14 0.034(5) 0.090(10) 0.072(7) 0.016(6) 0.014(5) 0.007(5)
O16 0.062(6) 0.047(6) 0.061(6) 0.013(5) 0.015(5) -0.006(5)
O16A 0.072(8) 0.043(6) 0.112(10) 0.019(7) 0.011(8) -0.005(6)
O22 0.090(7) 0.045(4) 0.094(6) 0.000 0.000 0.034(5)
O24 0.038(5) 0.046(5) 0.083(8) -0.013(5) 0.020(4) -0.017(4)
O26 0.058(7) 0.064(7) 0.055(6) -0.011(6) -0.016(6) -0.002(6)
O26A 0.050(6) 0.056(6) 0.035(5) -0.012(4) -0.003(5) -0.003(5)
O101 0.034(5) 0.049(6) 0.090(8) 0.000 0.000 0.000
O201 0.180(7) 0.084(4) 0.078(4) -0.006(4) -0.063(5) -0.029(5)
O206 0.070(5) 0.043(4) 0.069(5) 0.004(4) 0.000 0.000
C11 0.052(6) 0.079(8) 0.043(6) 0.000 -0.016(5) 0.000
C13 0.037(6) 0.036(11) 0.047(6) 0.006(5) -0.015(5) 0.001(5)
C15 0.040(6) 0.042(6) 0.035(6) 0.007(5) -0.008(5) 0.001(6)
C15A 0.040(6) 0.049(7) 0.053(7) 0.002(6) -0.006(6) 0.002(6)
C21 0.042(5) 0.036(5) 0.050(5) 0.000 0.000 0.008(4)
C23 0.038(5) 0.030(4) 0.040(9) -0.003(4) 0.007(5) 0.009(4)
C25 0.030(8) 0.028(7) 0.049(9) -0.005(6) -0.010(7) 0.006(6)
C25A 0.026(7) 0.024(7) 0.054(10) -0.004(6) 0.005(7) 0.002(6)
C102 0.063(6) 0.089(8) 0.085(7) -0.031(6) 0.000 0.000
C103 0.17(2) 0.26(4) 0.101(15) -0.075(18) 0.000 0.000
C202 0.152(12) 0.076(7) 0.121(10) -0.019(7) -0.069(10) -0.006(8)
C203 0.097(8) 0.098(8) 0.086(7) -0.027(6) -0.046(6) 0.002(7)
C204 0.145(12) 0.083(8) 0.096(8) -0.017(7) -0.050(8) 0.001(8)
C205 0.172(9) 0.115(8) 0.107(7) 0.003(7) -0.053(7) -0.008(7)
C207 0.071(6) 0.058(5) 0.088(6) 0.010(5) 0.010(5) 0.022(4)
C208 0.081(6) 0.083(7) 0.087(7) 0.027(6) -0.014(5) 0.002(6)
Na00 0.038(5) 0.047(5) 0.170(12) 0.000 0.000 0.000
O301 0.068(6) 0.107(9) 0.179(12) 0.000 -0.033(8) 0.000
O306 0.069(8) 0.043(6) 0.087(9) 0.000 0.000 0.000
C302 0.109(12) 0.27(4) 0.210(16) 0.057(19) -0.023(11) 0.012(13)
C303 0.105(13) 0.27(3) 0.20(2) 0.011(19) -0.036(13) 0.020(13)
C304 0.085(10) 0.30(3) 0.177(18) 0.000 -0.034(11) 0.000
C305 0.100(9) 0.37(3) 0.198(15) 0.000 -0.030(9) 0.000
C307 0.106(16) 0.070(12) 0.080(12) -0.014(10) -0.027(11) -0.007(11)
C308 0.108(12) 0.084(9) 0.106(10) 0.010(8) -0.019(8) 0.009(8)

loop_
_atom_type_symbol
_atom_type_description
_atom_type_scat_dispersion_real
_atom_type_scat_dispersion_imag
_atom_type_scat_source
C C 0.0033 0.0016 'International Tables Vol C Tables 4.2.6.8 and 6.1.1.4'
H H 0.0000 0.0000 'International Tables Vol C Tables 4.2.6.8 and 6.1.1.4'
Fe Fe 0.3463 0.8444 'International Tables Vol C Tables 4.2.6.8 and 6.1.1.4'
Ge Ge 0.1547 1.8001 'International Tables Vol C Tables 4.2.6.8 and 6.1.1.4'
Na Na 0.0362 0.0249 'International Tables Vol C Tables 4.2.6.8 and 6.1.1.4'
O O 0.0106 0.0060 'International Tables Vol C Tables 4.2.6.8 and 6.1.1.4'

loop_
_exptl_crystal_face_index_h
_exptl_crystal_face_index_k
_exptl_crystal_face_index_l
_exptl_crystal_face_perp_dist
1.00 1.00 0.00 0.0360
-1.00 -1.00 0.00 0.0340
-1.00 1.00 2.00 0.0520
1.00 -1.00 0.00 0.0390
-1.00 1.00 0.00 0.0350
0.00 1.00 -1.00 0.0840
0.00 -1.00 1.00 0.0680

loop_
_geom_angle_atom_site_label_1
_geom_angle_atom_site_label_2
_geom_angle_atom_site_label_3
_geom_angle
_geom_angle_site_symmetry_1
_geom_angle_site_symmetry_3
_geom_angle_publ_flag
Ge1 Ge1 Ge2 91.42(3) 2_665 11_565 ?
Ge1 Ge1 Ge2 91.42(3) 2_665 . ?
Ge2 Ge1 Ge2 85.53(4) 11_565 . ?
Fe1 Ge1 Ge1 125.58(4) . 2_665 ?
Fe1 Ge1 Ge2 125.62(3) . 11_565 ?
Fe1 Ge1 Ge2 125.62(3) . . ?
Ge1 Ge2 Ge1 94.40(4) . 10_556 ?
Ge1 Ge2 Ge2 88.59(3) . 3_656 ?
Ge1 Ge2 Ge2 88.59(3) 10_556 3_656 ?
Fe2 Ge2 Ge1 125.33(3) . 10_556 ?
Fe2 Ge2 Ge1 125.34(3) . . ?
Fe2 Ge2 Ge2 123.73(3) . 3_656 ?
C11 Fe1 Ge1 172.8(4) . . ?
C11 Fe1 C15 99.0(5) . . ?
C11 Fe1 C15 99.0(5) . 11_565 ?
C11 Fe1 C15A 95.3(5) . . ?
C11 Fe1 C15A 95.3(5) . 11_565 ?
C13 Fe1 Ge1 80.2(4) . . ?
C13 Fe1 Ge1 80.2(4) 11_565 . ?
C13 Fe1 C11 92.7(5) . . ?
C13 Fe1 C11 92.7(5) 11_565 . ?
C13 Fe1 C13 21.1(7) 11_565 . ?
C13 Fe1 C15 144.7(6) 11_565 11_565 ?
C13 Fe1 C15 124.4(6) 11_565 . ?
C13 Fe1 C15 144.7(6) . . ?
C13 Fe1 C15 124.4(6) . 11_565 ?
C13 Fe1 C15A 118.6(7) . . ?
C13 Fe1 C15A 97.6(7) . 11_565 ?
C13 Fe1 C15A 97.6(7) 11_565 . ?
C13 Fe1 C15A 118.5(7) 11_565 11_565 ?
C15 Fe1 Ge1 86.2(4) . . ?
C15 Fe1 Ge1 86.2(4) 11_565 . ?
C15 Fe1 C15 86.6(10) . 11_565 ?
C15A Fe1 Ge1 87.0(5) 11_565 . ?
C15A Fe1 Ge1 87.0(5) . . ?
C15A Fe1 C15A 141.7(11) . 11_565 ?
C21 Fe2 Ge2 171.2(3) . . ?
C21 Fe2 C25A 94.9(5) . 10_556 ?
C21 Fe2 C25A 94.9(5) . . ?
C23 Fe2 Ge2 90.0(3) . . ?
C23 Fe2 Ge2 90.0(3) 10_556 . ?
C23 Fe2 C21 98.7(5) . . ?
C23 Fe2 C21 98.7(5) 10_556 . ?
C23 Fe2 C23 18.4(8) 10_556 . ?
C23 Fe2 C25A 96.0(6) 10_556 10_556 ?
C23 Fe2 C25A 96.0(6) . . ?
C23 Fe2 C25A 114.2(6) 10_556 . ?
C23 Fe2 C25A 114.2(6) . 10_556 ?
C25 Fe2 Ge2 82.5(5) . . ?
C25 Fe2 Ge2 82.5(5) 10_556 . ?
C25 Fe2 C21 91.9(5) . . ?
C25 Fe2 C21 91.9(5) 10_556 . ?
C25 Fe2 C23 137.5(7) 10_556 . ?
C25 Fe2 C23 119.4(7) 10_556 10_556 ?
C25 Fe2 C23 137.5(7) . 10_556 ?
C25 Fe2 C23 119.4(7) . . ?
C25 Fe2 C25 101.1(12) 10_556 . ?
C25A Fe2 Ge2 82.7(4) 10_556 . ?
C25A Fe2 Ge2 82.7(4) . . ?
C25A Fe2 C25A 146.3(10) . 10_556 ?
O14 Na1 Na1 124.0(3) 11_565 9_566 ?
O14 Na1 Na1 124.0(3) . 9_566 ?
O14 Na1 Na1 124.0(3) 10_556 9_566 ?
O14 Na1 Na1 124.0(3) 4_566 9_566 ?
O14 Na1 O14 25.9(6) 4_566 10_556 ?
O14 Na1 O14 25.9(6) . 11_565 ?
O14 Na1 O14 112.0(6) 10_556 11_565 ?
O14 Na1 O14 105.9(6) 10_556 . ?
O14 Na1 O14 105.9(6) 4_566 11_565 ?
O14 Na1 O14 112.0(6) 4_566 . ?
O14 Na1 O24 55.8(4) 4_566 . ?
O14 Na1 O24 99.3(4) 4_566 4_566 ?
O14 Na1 O24 75.7(4) 11_565 . ?
O14 Na1 O24 81.1(4) 10_556 . ?
O14 Na1 O24 99.3(4) 11_565 11_565 ?
O14 Na1 O24 99.3(4) . . ?
O14 Na1 O24 81.1(4) . 10_556 ?
O14 Na1 O24 55.8(4) 10_556 11_565 ?
O14 Na1 O24 75.7(4) 10_556 4_566 ?
O14 Na1 O24 99.3(4) 10_556 10_556 ?
O14 Na1 O24 81.1(4) 11_565 4_566 ?
O14 Na1 O24 55.8(4) . 4_566 ?
O14 Na1 O24 75.7(4) 4_566 10_556 ?
O14 Na1 O24 75.7(4) . 11_565 ?
O14 Na1 O24 55.8(4) 11_565 10_556 ?
O14 Na1 O24 81.1(4) 4_566 11_565 ?
O14 Na1 O101 85.3(4) 11_565 . ?
O14 Na1 O101 160.2(4) 11_565 9_566 ?
O14 Na1 O101 160.2(4) . 9_566 ?
O14 Na1 O101 85.3(4) . . ?
O14 Na1 O101 160.2(4) 10_556 . ?
O14 Na1 O101 160.2(4) 4_566 . ?
O14 Na1 O101 85.3(4) 4_566 9_566 ?
O14 Na1 O101 85.3(4) 10_556 9_566 ?
O24 Na1 Na1 111.0(2) 10_556 9_566 ?
O24 Na1 Na1 111.0(2) 11_565 9_566 ?
O24 Na1 Na1 111.0(2) 4_566 9_566 ?
O24 Na1 Na1 111.0(2) . 9_566 ?
O24 Na1 O24 131.7(5) 4_566 10_556 ?
O24 Na1 O24 138.0(5) 4_566 . ?
O24 Na1 O24 138.0(5) 11_565 10_556 ?
O24 Na1 O24 22.9(5) 4_566 11_565 ?
O24 Na1 O24 131.7(5) 11_565 . ?
O24 Na1 O24 22.9(5) . 10_556 ?
O101 Na1 Na1 39.9(2) . 9_566 ?
O101 Na1 Na1 39.9(2) 9_566 9_566 ?
O101 Na1 O24 113.7(3) 9_566 10_556 ?
O101 Na1 O24 113.7(3) . 11_565 ?
O101 Na1 O24 113.7(3) . . ?
O101 Na1 O24 113.7(3) 9_566 4_566 ?
O101 Na1 O24 98.5(2) 9_566 11_565 ?
O101 Na1 O24 98.5(2) . 10_556 ?
O101 Na1 O24 98.5(2) 9_566 . ?
O101 Na1 O24 98.5(2) . 4_566 ?
O101 Na1 O101 79.7(5) 9_566 . ?
O16 Na2 O16 40.2(5) 10_556 3_656 ?
O16A Na2 O16A 94.5(6) 10_556 3_656 ?
O26 Na2 O16A 69.9(5) 12_655 3_656 ?
O26 Na2 O16A 104.8(5) . 3_656 ?
O26 Na2 O16A 104.8(5) 12_655 10_556 ?
O26 Na2 O16A 69.9(5) . 10_556 ?
O26 Na2 O26 48.2(6) 12_655 . ?
O26A Na2 O16 100.4(4) 12_655 10_556 ?
O26A Na2 O16 71.7(4) 12_655 3_656 ?
O26A Na2 O16 71.7(4) . 10_556 ?
O26A Na2 O16 100.4(4) . 3_656 ?
O26A Na2 O26A 91.7(5) . 12_655 ?
O201 Na2 O16 81.1(3) . 3_656 ?
O201 Na2 O16 81.1(3) 12_655 10_556 ?
O201 Na2 O16 108.7(3) 12_655 3_656 ?
O201 Na2 O16 108.7(3) . 10_556 ?
O201 Na2 O16A 134.3(4) . 10_556 ?
O201 Na2 O16A 71.6(4) . 3_656 ?
O201 Na2 O16A 71.6(4) 12_655 10_556 ?
O201 Na2 O16A 134.3(4) 12_655 3_656 ?
O201 Na2 O26 110.0(4) . 12_655 ?
O201 Na2 O26 110.0(4) 12_655 . ?
O201 Na2 O26 155.1(4) 12_655 12_655 ?
O201 Na2 O26 155.1(4) . . ?
O201 Na2 O26A 90.4(3) 12_655 . ?
O201 Na2 O26A 177.7(4) 12_655 12_655 ?
O201 Na2 O26A 90.4(3) . 12_655 ?
O201 Na2 O26A 177.7(4) . . ?
O201 Na2 O201 87.4(5) 12_655 . ?
O201 Na2 O206 87.4(3) 12_655 . ?
O201 Na2 O206 87.4(3) . . ?
O206 Na2 O16 159.6(3) . 3_656 ?
O206 Na2 O16 159.6(3) . 10_556 ?
O206 Na2 O16A 129.9(3) . 3_656 ?
O206 Na2 O16A 129.9(3) . 10_556 ?
O206 Na2 O26 76.2(4) . . ?
O206 Na2 O26 76.2(4) . 12_655 ?
O206 Na2 O26A 91.7(3) . . ?
O206 Na2 O26A 91.7(3) . 12_655 ?
O14 O14 Na1 77.1(3) 11_565 . ?
O14 O14 C13 55.0(6) 11_565 11_565 ?
O14 O14 C13 80.6(8) 11_565 . ?
C13 O14 Na1 131.0(8) 11_565 . ?
C13 O14 Na1 155.3(10) . . ?
C13 O14 C13 25.6(9) . 11_565 ?
O16 O16 Na2 69.9(3) 12_655 10_556 ?
C15 O16 Na2 142.8(11) . 10_556 ?
C15 O16 O16 125.8(9) . 12_655 ?
C15A O16A Na2 148.9(13) . 10_556 ?
O24 O24 Na1 78.6(2) 10_556 . ?
O24 O24 C23 56.4(6) 10_556 10_556 ?
O24 O24 C23 80.1(8) 10_556 . ?
C23 O24 Na1 136.1(8) . . ?
C23 O24 Na1 121.9(7) 10_556 . ?
C23 O24 C23 23.7(10) . 10_556 ?
C25 O26 Na2 160.6(13) . . ?
C25A O26A Na2 150.5(11) . . ?
Na1 O101 Na1 100.3(5) 9_566 . ?
C102 O101 Na1 111.5(4) 2_565 9_566 ?
C102 O101 Na1 111.5(4) 2_565 . ?
C102 O101 Na1 111.5(4) . . ?
C102 O101 Na1 111.5(4) . 9_566 ?
C102 O101 C102 110.2(15) 2_565 . ?
C202 O201 Na2 129.3(7) . . ?
C202 O201 C205 108.3(9) . . ?
C205 O201 Na2 121.8(7) . . ?
C207 O206 Na2 121.1(5) . . ?
C207 O206 Na2 121.1(5) 12_655 . ?
C207 O206 C207 106.1(9) . 12_655 ?
O12 C11 Fe1 177.0(12) . . ?
O14 C13 Fe1 178.3(11) . . ?
O16 C15 Fe1 176.9(14) . . ?
O16A C15A Fe1 176.6(16) . . ?
O22 C21 Fe2 178.9(10) . . ?
O24 C23 Fe2 176.2(10) . . ?
O26 C25 Fe2 177.6(14) . . ?
O26A C25A Fe2 177.0(14) . . ?
O101 C102 H10A 110.1 . . ?
O101 C102 H10B 110.1 . . ?
O101 C102 C103 107.8(12) . . ?
H10A C102 H10B 108.5 . . ?
C103 C102 H10A 110.1 . . ?
C103 C102 H10B 110.1 . . ?
C102 C103 C103 107.1(7) . 2_565 ?
C102 C103 H10C 110.3 . . ?
C102 C103 H10D 110.3 . . ?
C103 C103 H10C 110.3 2_565 . ?
C103 C103 H10D 110.3 2_565 . ?
H10C C103 H10D 108.6 . . ?
O201 C202 H20A 110.4 . . ?
O201 C202 H20B 110.4 . . ?
O201 C202 C203 106.7(10) . . ?
H20A C202 H20B 108.6 . . ?
C203 C202 H20A 110.4 . . ?
C203 C202 H20B 110.4 . . ?
C202 C203 H20C 110.9 . . ?
C202 C203 H20D 110.9 . . ?
C202 C203 C204 104.5(9) . . ?
H20C C203 H20D 108.9 . . ?
C204 C203 H20C 110.9 . . ?
C204 C203 H20D 110.9 . . ?
C203 C204 H20E 111.1 . . ?
C203 C204 H20F 111.1 . . ?
H20E C204 H20F 109.1 . . ?
C205 C204 C203 103.2(11) . . ?
C205 C204 H20E 111.1 . . ?
C205 C204 H20F 111.1 . . ?
O201 C205 C204 106.7(11) . . ?
O201 C205 H20G 110.4 . . ?
O201 C205 H20H 110.4 . . ?
C204 C205 H20G 110.4 . . ?
C204 C205 H20H 110.4 . . ?
H20G C205 H20H 108.6 . . ?
O206 C207 H20I 110.7 . . ?
O206 C207 H20J 110.7 . . ?
O206 C207 C208 105.2(8) . . ?
H20I C207 H20J 108.8 . . ?
C208 C207 H20I 110.7 . . ?
C208 C207 H20J 110.7 . . ?
C207 C208 H20K 110.6 . . ?
C207 C208 H20L 110.6 . . ?
C208 C208 C207 105.5(5) 12_655 . ?
C208 C208 H20K 110.6 12_655 . ?
C208 C208 H20L 110.6 12_655 . ?
H20K C208 H20L 108.8 . . ?
O301 Na00 O301 93.5(8) . 10_556 ?
O301 Na00 O301 180.0 10_556 2_575 ?
O301 Na00 O301 86.5(8) 9_576 10_556 ?
O301 Na00 O301 86.5(8) . 2_575 ?
O301 Na00 O301 93.5(8) 9_576 2_575 ?
O301 Na00 O301 180.0 . 9_576 ?
O301 Na00 O306 90.000(1) 9_576 9_576 ?
O301 Na00 O306 90.000(1) . . ?
O301 Na00 O306 90.000(2) 10_556 9_576 ?
O301 Na00 O306 90.000(1) 10_556 . ?
O301 Na00 O306 90.000(2) . 9_576 ?
O301 Na00 O306 90.000(2) 9_576 . ?
O301 Na00 O306 90.000(1) 2_575 9_576 ?
O301 Na00 O306 90.000(2) 2_575 . ?
O306 Na00 O306 180.0 9_576 . ?
C302 O301 Na00 130.7(14) . . ?
C302 O301 Na00 130.7(14) 11_575 . ?
C302 O301 C302 44(4) 11_575 . ?
C305 O301 Na00 116.0(13) . . ?
C305 O301 C302 107.8(14) . . ?
C305 O301 C302 107.8(14) . 11_575 ?
C307 O306 Na00 125.2(8) 3_556 . ?
C307 O306 Na00 125.2(8) . . ?
C307 O306 Na00 125.2(8) 10_556 . ?
C307 O306 Na00 125.2(8) 12 . ?
C307 O306 C307 87.8(15) 12 3_556 ?
C307 O306 C307 51.1(10) 10_556 3_556 ?
C307 O306 C307 109.5(16) 10_556 12 ?
C307 O306 C307 109.5(16) . 3_556 ?
C307 O306 C307 51.1(10) . 12 ?
C307 O306 C307 87.8(15) 10_556 . ?
O301 C302 H30A 111.6 . . ?
O301 C302 H30B 111.6 . . ?
O301 C302 C303 100.7(16) . . ?
H30A C302 H30B 109.4 . . ?
C303 C302 H30A 111.6 . . ?
C303 C302 H30B 111.6 . . ?
C302 C303 H30C 111.9 . . ?
C302 C303 H30D 111.9 . . ?
C302 C303 C304 99.3(18) . . ?
H30C C303 H30D 109.6 . . ?
C304 C303 H30C 111.9 . . ?
C304 C303 H30D 111.9 . . ?
C303 C304 H30E 113.8 . . ?
C303 C304 H30F 113.8 . . ?
H30E C304 H30F 111.1 . . ?
C305 C304 C303 88.8(13) . . ?
C305 C304 H30E 113.8 . . ?
C305 C304 H30F 113.8 . . ?
O301 C305 C304 109.9(16) . . ?
O301 C305 H30G 109.7 . . ?
O301 C305 H30H 109.7 . . ?
C304 C305 H30G 109.7 . . ?
C304 C305 H30H 109.7 . . ?
H30G C305 H30H 108.2 . . ?
O306 C307 H30I 110.1 . . ?
O306 C307 H30J 110.1 . . ?
H30I C307 H30J 108.5 . . ?
C308 C307 O306 107.8(15) . . ?
C308 C307 H30I 110.1 . . ?
C308 C307 H30J 110.1 . . ?
C307 C308 H30K 110.4 . . ?
C307 C308 H30L 110.4 . . ?
C308 C308 C307 106.8(12) 10_556 . ?
C308 C308 H30K 110.4 10_556 . ?
C308 C308 H30L 110.4 10_556 . ?
H30K C308 H30L 108.6 . . ?

loop_
_geom_bond_atom_site_label_1
_geom_bond_atom_site_label_2
_geom_bond_distance
_geom_bond_site_symmetry_2
_geom_bond_publ_flag
Ge1 Ge1 2.4983(16) 2_665 ?
Ge1 Ge2 2.5305(8) . ?
Ge1 Ge2 2.5305(8) 11_565 ?
Ge1 Fe1 2.4505(14) . ?
Ge2 Ge1 2.5305(8) 10_556 ?
Ge2 Ge2 2.6232(16) 3_656 ?
Ge2 Fe2 2.4510(14) . ?
Fe1 C11 1.750(10) . ?
Fe1 C13 1.721(14) . ?
Fe1 C13 1.721(14) 11_565 ?
Fe1 C15 1.784(14) 11_565 ?
Fe1 C15 1.784(14) . ?
Fe1 C15A 1.767(16) . ?
Fe1 C15A 1.767(16) 11_565 ?
Fe2 C21 1.758(9) . ?
Fe2 C23 1.753(12) . ?
Fe2 C23 1.753(12) 10_556 ?
Fe2 C25 1.739(15) 10_556 ?
Fe2 C25 1.739(15) . ?
Fe2 C25A 1.789(17) . ?
Fe2 C25A 1.789(17) 10_556 ?
Na1 Na1 3.699(10) 9_566 ?
Na1 O14 2.278(11) 10_556 ?
Na1 O14 2.278(11) 4_566 ?
Na1 O14 2.278(11) 11_565 ?
Na1 O14 2.278(11) . ?
Na1 O24 2.433(9) 11_565 ?
Na1 O24 2.433(9) . ?
Na1 O24 2.433(9) 4_566 ?
Na1 O24 2.433(9) 10_556 ?
Na1 O101 2.410(9) 9_566 ?
Na1 O101 2.410(9) . ?
Na2 O16 2.580(11) 10_556 ?
Na2 O16 2.580(11) 3_656 ?
Na2 O16A 2.490(12) 3_656 ?
Na2 O16A 2.490(12) 10_556 ?
Na2 O26 2.447(11) . ?
Na2 O26 2.447(11) 12_655 ?
Na2 O26A 2.506(10) . ?
Na2 O26A 2.506(10) 12_655 ?
Na2 O201 2.371(8) 12_655 ?
Na2 O201 2.371(8) . ?
Na2 O206 2.412(8) . ?
O12 C11 1.149(13) . ?
O14 O14 1.02(2) 11_565 ?
O14 C13 1.195(16) . ?
O14 C13 1.439(16) 11_565 ?
O16 Na2 2.579(11) 10_556 ?
O16 O16 1.77(2) 12_655 ?
O16 C15 1.141(16) . ?
O16A Na2 2.490(12) 10_556 ?
O16A C15A 1.142(18) . ?
O22 C21 1.151(12) . ?
O24 O24 0.96(2) 10_556 ?
O24 C23 1.166(14) . ?
O24 C23 1.379(15) 10_556 ?
O26 C25 1.165(17) . ?
O26A C25A 1.172(18) . ?
O101 Na1 2.410(9) 9_566 ?
O101 C102 1.441(15) . ?
O101 C102 1.440(15) 2_565 ?
O201 C202 1.393(13) . ?
O201 C205 1.458(15) . ?
O206 C207 1.422(10) 12_655 ?
O206 C207 1.422(10) . ?
C102 H10A 0.9900 . ?
C102 H10B 0.9900 . ?
C102 C103 1.478(16) . ?
C103 C103 1.496(19) 2_565 ?
C103 H10C 0.9900 . ?
C103 H10D 0.9900 . ?
C202 H20A 0.9900 . ?
C202 H20B 0.9900 . ?
C202 C203 1.466(15) . ?
C203 H20C 0.9900 . ?
C203 H20D 0.9900 . ?
C203 C204 1.472(16) . ?
C204 H20E 0.9900 . ?
C204 H20F 0.9900 . ?
C204 C205 1.472(16) . ?
C205 H20G 0.9900 . ?
C205 H20H 0.9900 . ?
C207 H20I 0.9900 . ?
C207 H20J 0.9900 . ?
C207 C208 1.527(13) . ?
C208 C208 1.46(2) 12_655 ?
C208 H20K 0.9900 . ?
C208 H20L 0.9900 . ?
Na00 O301 2.327(13) 10_556 ?
Na00 O301 2.327(13) 9_576 ?
Na00 O301 2.327(13) 2_575 ?
Na00 O301 2.327(13) . ?
Na00 O306 2.435(11) 9_576 ?
Na00 O306 2.435(11) . ?
O301 C302 1.38(2) . ?
O301 C302 1.38(2) 11_575 ?
O301 C305 1.352(18) . ?
O306 C307 1.438(19) 10_556 ?
O306 C307 1.438(19) . ?
O306 C307 1.438(19) 3_556 ?
O306 C307 1.438(19) 12 ?
C302 H30A 0.9900 . ?
C302 H30B 0.9900 . ?
C302 C303 1.526(19) . ?
C303 H30C 0.9900 . ?
C303 H30D 0.9900 . ?
C303 C304 1.549(18) . ?
C304 H30E 0.9900 . ?
C304 H30F 0.9900 . ?
C304 C305 1.482(18) . ?
C305 H30G 0.9900 . ?
C305 H30H 0.9900 . ?
C307 H30I 0.9900 . ?
C307 H30J 0.9900 . ?
C307 C308 1.36(3) . ?
C308 C308 1.21(4) 10_556 ?
C308 H30K 0.9900 . ?
C308 H30L 0.9900 . ?

loop_
_geom_torsion_atom_site_label_1
_geom_torsion_atom_site_label_2
_geom_torsion_atom_site_label_3
_geom_torsion_atom_site_label_4
_geom_torsion
_geom_torsion_site_symmetry_1
_geom_torsion_site_symmetry_2
_geom_torsion_site_symmetry_3
_geom_torsion_site_symmetry_4
_geom_torsion_publ_flag
Na1 O101 C102 C103 124.4(4) 9_566 . . . ?
Na1 O101 C102 C103 -124.4(4) . . . . ?
Na2 O201 C202 C203 154.8(8) . . . . ?
Na2 O201 C205 C204 -176.0(9) . . . . ?
Na2 O206 C207 C208 -108.5(8) . . . . ?
O101 C102 C103 C103 0.000(3) . . . 2_565 ?
O201 C202 C203 C204 30.5(16) . . . . ?
O206 C207 C208 C208 -20.9(7) . . . 12_655 ?
C102 O101 C102 C103 0.000(3) 2_565 . . . ?
C202 O201 C205 C204 -4.1(18) . . . . ?
C202 C203 C204 C205 -32.0(16) . . . . ?
C203 C204 C205 O201 22.5(17) . . . . ?
C205 O201 C202 C203 -16.3(17) . . . . ?
C207 O206 C207 C208 34.8(12) 12_655 . . . ?
Na00 O301 C302 C303 137.4(18) . . . . ?
Na00 O301 C305 C304 180.000(2) . . . . ?
Na00 O306 C307 C308 -175.9(11) . . . . ?
O301 C302 C303 C304 45(3) . . . . ?
O306 C307 C308 C308 30.9(10) . . . 10_556 ?
C302 O301 C302 C303 -112(2) 11_575 . . . ?
C302 O301 C305 C304 23(2) 11_575 . . . ?
C302 O301 C305 C304 -23(2) . . . . ?
C302 C303 C304 C305 -53(3) . . . . ?
C303 C304 C305 O301 48.0(16) . . . . ?
C305 O301 C302 C303 -15(3) . . . . ?
C307 O306 C307 C308 4.1(11) 3_556 . . . ?
C307 O306 C307 C308 74.3(15) 12 . . . ?
C307 O306 C307 C308 -43.1(16) 10_556 . . . ?
